data_4303639
loop_
_publ_author_name
'Alexander J. Blake'
'Nicola L. Gillibrand'
'Graeme J. Moxey'
'Deborah L. Kays'

_publ_section_title
;
Differing Coordination Environments in Transition Metal Derivatives of
1,8-Bis(silylamido)naphthalene Ligands
;
_journal_name_full 'Inorganic Chemistry'
_journal_page_first 10837
_journal_page_last 10844
_journal_paper_doi 10.1021/ic901745v
_journal_volume 48
_journal_year 2009
_chemical_formula_moiety 'C36 H64 Cl Li Mn N2 O2 Si2'
_chemical_formula_sum 'C36 H64 Cl Li Mn N2 O2 Si2'
_chemical_formula_weight 710.40
_chemical_name_systematic
; 
 ? 
;
_space_group_IT_number 14
_symmetry_cell_setting monoclinic
_symmetry_space_group_name_Hall '-P 2yn'
_symmetry_space_group_name_H-M 'P 1 21/n 1'
_atom_sites_solution_hydrogens geom
_atom_sites_solution_primary direct
_atom_sites_solution_secondary difmap
_audit_creation_method 'enCIFer editing of SHELXL97 CIF output'
_cell_angle_alpha 90.00
_cell_angle_beta 98.410(3)
_cell_angle_gamma 90.00
_cell_formula_units_Z 4
_cell_length_a 10.799(2)
_cell_length_b 20.058(3)
_cell_length_c 17.998(3)
_cell_measurement_reflns_used 5248
_cell_measurement_temperature 150(2)
_cell_measurement_theta_max 24.0
_cell_measurement_theta_min 2.15
_cell_volume 3856.6(11)
_computing_cell_refinement 'Bruker SAINT version 6.36A (Bruker, 2002)'
_computing_data_collection 'Bruker SMART version 5.625 (Bruker, 2001)'
_computing_data_reduction 'Bruker SAINT; SHELXTL (Sheldrick, 2008)'
_computing_molecular_graphics ' ?'
_computing_publication_material 'enCIFer(Allen et al.,2004);PLATON(Spek,2003)'
_computing_structure_refinement 'SHELXL97 (Sheldrick, 2008)'
_computing_structure_solution 'SHELXS97 (Sheldrick, 2008)'
_diffrn_ambient_temperature 150(2)
_diffrn_measured_fraction_theta_full 0.996
_diffrn_measured_fraction_theta_max 0.994
_diffrn_measurement_device_type 'Bruker SMART APEX CCD area detector'
_diffrn_measurement_method omega
_diffrn_radiation_monochromator graphite
_diffrn_radiation_source 'sealed tube'
_diffrn_radiation_type MoK\a
_diffrn_radiation_wavelength 0.71073
_diffrn_reflns_av_R_equivalents 0.0559
_diffrn_reflns_av_sigmaI/netI 0.071
_diffrn_reflns_limit_h_max 13
_diffrn_reflns_limit_h_min -14
_diffrn_reflns_limit_k_max 25
_diffrn_reflns_limit_k_min -26
_diffrn_reflns_limit_l_max 23
_diffrn_reflns_limit_l_min -23
_diffrn_reflns_number 35653
_diffrn_reflns_theta_full 27.50
_diffrn_reflns_theta_max 27.54
_diffrn_reflns_theta_min 2.16
_diffrn_standards_decay_% 0
_diffrn_standards_number 0
_exptl_absorpt_coefficient_mu 0.506
_exptl_absorpt_correction_T_max 0.771
_exptl_absorpt_correction_T_min 0.733
_exptl_absorpt_correction_type multi-scan
_exptl_absorpt_process_details '(SHELXTL; Sheldrick, 2008)'
_exptl_crystal_colour orange
_exptl_crystal_density_diffrn 1.224
_exptl_crystal_density_method 'not measured'
_exptl_crystal_description rhomb
_exptl_crystal_F_000 1532
_exptl_crystal_size_max 0.20
_exptl_crystal_size_mid 0.16
_exptl_crystal_size_min 0.07
_refine_diff_density_max 0.65
_refine_diff_density_min -0.37
_refine_diff_density_rms 0.06
_refine_ls_extinction_method none
_refine_ls_goodness_of_fit_ref 0.93
_refine_ls_hydrogen_treatment constr
_refine_ls_matrix_type full
_refine_ls_number_parameters 418
_refine_ls_number_reflns 8836
_refine_ls_number_restraints 0
_refine_ls_restrained_S_all 0.93
_refine_ls_R_factor_all 0.0667
_refine_ls_R_factor_gt 0.0442
_refine_ls_shift/su_max 0.007
_refine_ls_shift/su_mean 0.000
_refine_ls_structure_factor_coef Fsqd
_refine_ls_weighting_details 'calc w=1/[\s^2^(Fo^2^)+(0.0350P)^2^] where P=(Fo^2^+2Fc^2^)/3'
_refine_ls_weighting_scheme calc
_refine_ls_wR_factor_gt 0.0859
_refine_ls_wR_factor_ref 0.0917
_reflns_number_gt 6385
_reflns_number_total 8836
_reflns_threshold_expression I>2\s(I)
_cod_data_source_file ic901745v_si_002_4.cif
_cod_data_source_block 4
_cod_original_sg_symbol_H-M 'P 21/n'
_cod_database_code 4303639

loop_
_symmetry_equiv_pos_as_xyz
'x, y, z'
'-x+1/2, y+1/2, -z+1/2'
'-x, -y, -z'
'x-1/2, -y-1/2, z-1/2'

loop_
_atom_site_label
_atom_site_type_symbol
_atom_site_fract_x
_atom_site_fract_y
_atom_site_fract_z
_atom_site_U_iso_or_equiv
_atom_site_adp_type
_atom_site_occupancy
_atom_site_symmetry_multiplicity
_atom_site_calc_flag
_atom_site_refinement_flags
_atom_site_disorder_assembly
_atom_site_disorder_group
Mn1 Mn 0.43206(3) 0.147101(16) 0.104380(18) 0.02094(9) Uani 1 1 d . . .
Li1 Li 0.4115(4) 0.21884(19) 0.2372(2) 0.0287(9) Uani 1 1 d . . .
Cl1 Cl 0.62266(5) 0.11822(3) 0.06787(3) 0.02863(14) Uani 1 1 d . . .
N1 N 0.37576(15) 0.24462(8) 0.12713(9) 0.0200(4) Uani 1 1 d . . .
N2 N 0.37756(15) 0.12146(8) 0.20874(9) 0.0199(4) Uani 1 1 d . . .
C1 C 0.24297(19) 0.24081(10) 0.12238(11) 0.0206(5) Uani 1 1 d . . .
C2 C 0.1669(2) 0.28783(11) 0.08214(12) 0.0267(5) Uani 1 1 d . . .
H2A H 0.2053 0.3209 0.0554 0.032 Uiso 1 1 calc R . .
C3 C 0.0374(2) 0.28941(12) 0.07866(13) 0.0303(6) Uani 1 1 d . . .
H3A H -0.0100 0.3239 0.0517 0.036 Uiso 1 1 calc R . .
C4 C -0.0209(2) 0.24140(11) 0.11397(12) 0.0292(5) Uani 1 1 d . . .
H4A H -0.1091 0.2432 0.1128 0.035 Uiso 1 1 calc R . .
C5 C 0.0478(2) 0.18911(11) 0.15229(12) 0.0246(5) Uani 1 1 d . . .
C6 C -0.0204(2) 0.13772(12) 0.18170(14) 0.0339(6) Uani 1 1 d . . .
H6A H -0.1089 0.1408 0.1777 0.041 Uiso 1 1 calc R . .
C7 C 0.0399(2) 0.08418(12) 0.21548(14) 0.0356(6) Uani 1 1 d . . .
H7A H -0.0065 0.0493 0.2341 0.043 Uiso 1 1 calc R . .
C8 C 0.1695(2) 0.08031(11) 0.22294(13) 0.0286(5) Uani 1 1 d . . .
H8A H 0.2089 0.0420 0.2467 0.034 Uiso 1 1 calc R . .
C9 C 0.24529(19) 0.12887(10) 0.19792(11) 0.0213(5) Uani 1 1 d . . .
C10 C 0.18263(19) 0.18683(10) 0.15896(11) 0.0198(5) Uani 1 1 d . . .
Si1 Si 0.45070(6) 0.31364(3) 0.09418(3) 0.02282(15) Uani 1 1 d . . .
C11 C 0.6245(2) 0.29830(11) 0.12319(13) 0.0258(5) Uani 1 1 d . . .
H11A H 0.6503 0.2652 0.0869 0.031 Uiso 1 1 calc R . .
C12 C 0.7063(2) 0.36063(12) 0.11861(15) 0.0406(7) Uani 1 1 d . . .
H12A H 0.7949 0.3482 0.1298 0.061 Uiso 1 1 calc R . .
H12B H 0.6868 0.3938 0.1552 0.061 Uiso 1 1 calc R . .
H12C H 0.6894 0.3795 0.0679 0.061 Uiso 1 1 calc R . .
C13 C 0.6572(2) 0.26755(12) 0.20182(13) 0.0331(6) Uani 1 1 d . . .
H13A H 0.7481 0.2619 0.2136 0.050 Uiso 1 1 calc R . .
H13B H 0.6163 0.2240 0.2030 0.050 Uiso 1 1 calc R . .
H13C H 0.6282 0.2971 0.2391 0.050 Uiso 1 1 calc R . .
C14 C 0.4168(2) 0.32008(11) -0.01272(12) 0.0282(5) Uani 1 1 d . . .
H14A H 0.3373 0.3460 -0.0247 0.034 Uiso 1 1 calc R . .
C15 C 0.3917(2) 0.25107(11) -0.04881(13) 0.0348(6) Uani 1 1 d . . .
H15A H 0.3760 0.2557 -0.1036 0.052 Uiso 1 1 calc R . .
H15B H 0.3183 0.2311 -0.0313 0.052 Uiso 1 1 calc R . .
H15C H 0.4647 0.2224 -0.0345 0.052 Uiso 1 1 calc R . .
C16 C 0.5154(2) 0.35662(13) -0.05100(14) 0.0391(6) Uani 1 1 d . . .
H16A H 0.4862 0.3600 -0.1050 0.059 Uiso 1 1 calc R . .
H16B H 0.5944 0.3317 -0.0427 0.059 Uiso 1 1 calc R . .
H16C H 0.5288 0.4014 -0.0297 0.059 Uiso 1 1 calc R . .
C17 C 0.4019(2) 0.39447(11) 0.13753(14) 0.0345(6) Uani 1 1 d . . .
H17A H 0.3086 0.3904 0.1309 0.041 Uiso 1 1 calc R . .
C18 C 0.4205(3) 0.45783(13) 0.09753(17) 0.0609(9) Uani 1 1 d . . .
H18A H 0.3900 0.4953 0.1248 0.091 Uiso 1 1 calc R . .
H18B H 0.3740 0.4560 0.0466 0.091 Uiso 1 1 calc R . .
H18C H 0.5098 0.4639 0.0949 0.091 Uiso 1 1 calc R . .
C19 C 0.4357(3) 0.39898(13) 0.22163(16) 0.0601(9) Uani 1 1 d . . .
H19A H 0.3922 0.4370 0.2403 0.090 Uiso 1 1 calc R . .
H19B H 0.5263 0.4051 0.2346 0.090 Uiso 1 1 calc R . .
H19C H 0.4106 0.3578 0.2447 0.090 Uiso 1 1 calc R . .
Si2 Si 0.46092(6) 0.05574(3) 0.25764(3) 0.02205(14) Uani 1 1 d . . .
C20 C 0.4660(2) -0.01816(10) 0.19173(12) 0.0256(5) Uani 1 1 d . . .
H20A H 0.5246 -0.0048 0.1562 0.031 Uiso 1 1 calc R . .
C21 C 0.3413(2) -0.03284(11) 0.14258(13) 0.0344(6) Uani 1 1 d . . .
H21A H 0.3549 -0.0643 0.1029 0.052 Uiso 1 1 calc R . .
H21B H 0.3061 0.0087 0.1198 0.052 Uiso 1 1 calc R . .
H21C H 0.2830 -0.0523 0.1735 0.052 Uiso 1 1 calc R . .
C22 C 0.5174(2) -0.08435(12) 0.22685(14) 0.0389(6) Uani 1 1 d . . .
H22A H 0.5241 -0.1168 0.1870 0.058 Uiso 1 1 calc R . .
H22B H 0.4606 -0.1015 0.2601 0.058 Uiso 1 1 calc R . .
H22C H 0.6003 -0.0768 0.2559 0.058 Uiso 1 1 calc R . .
C23 C 0.4029(2) 0.02762(11) 0.34756(12) 0.0294(5) Uani 1 1 d . . .
H23A H 0.3314 -0.0034 0.3318 0.035 Uiso 1 1 calc R . .
C24 C 0.3512(2) 0.08381(12) 0.39269(13) 0.0390(6) Uani 1 1 d . . .
H24A H 0.3216 0.0649 0.4371 0.058 Uiso 1 1 calc R . .
H24B H 0.2815 0.1060 0.3612 0.058 Uiso 1 1 calc R . .
H24C H 0.4176 0.1163 0.4085 0.058 Uiso 1 1 calc R . .
C25 C 0.5011(2) -0.01283(13) 0.39974(13) 0.0436(7) Uani 1 1 d . . .
H25A H 0.4616 -0.0330 0.4400 0.065 Uiso 1 1 calc R . .
H25B H 0.5689 0.0168 0.4217 0.065 Uiso 1 1 calc R . .
H25C H 0.5352 -0.0480 0.3708 0.065 Uiso 1 1 calc R . .
C26 C 0.6245(2) 0.09104(11) 0.27904(12) 0.0265(5) Uani 1 1 d . . .
H26A H 0.6394 0.1147 0.2323 0.032 Uiso 1 1 calc R . .
C27 C 0.6372(2) 0.14476(12) 0.34076(13) 0.0355(6) Uani 1 1 d . . .
H27A H 0.7152 0.1696 0.3401 0.053 Uiso 1 1 calc R . .
H27B H 0.6386 0.1234 0.3899 0.053 Uiso 1 1 calc R . .
H27C H 0.5660 0.1754 0.3316 0.053 Uiso 1 1 calc R . .
C28 C 0.7346(2) 0.04163(12) 0.29707(13) 0.0357(6) Uani 1 1 d . . .
H28A H 0.8137 0.0663 0.3049 0.054 Uiso 1 1 calc R . .
H28B H 0.7346 0.0105 0.2551 0.054 Uiso 1 1 calc R . .
H28C H 0.7252 0.0167 0.3427 0.054 Uiso 1 1 calc R . .
O1 O 0.30146(13) 0.09936(7) 0.01789(8) 0.0260(4) Uani 1 1 d . . .
C29 C 0.1657(2) 0.09341(12) 0.00949(13) 0.0317(6) Uani 1 1 d . . .
H29A H 0.1253 0.1365 -0.0061 0.038 Uiso 1 1 calc R . .
H29B H 0.1387 0.0793 0.0573 0.038 Uiso 1 1 calc R . .
C30 C 0.1323(2) 0.04117(13) -0.05060(14) 0.0403(7) Uani 1 1 d . . .
H30A H 0.0478 0.0490 -0.0788 0.048 Uiso 1 1 calc R . .
H30B H 0.1359 -0.0042 -0.0288 0.048 Uiso 1 1 calc R . .
C31 C 0.2326(2) 0.05096(14) -0.10015(14) 0.0416(7) Uani 1 1 d . . .
H31A H 0.2435 0.0104 -0.1298 0.050 Uiso 1 1 calc R . .
H31B H 0.2127 0.0891 -0.1347 0.050 Uiso 1 1 calc R . .
C32 C 0.3468(2) 0.06468(12) -0.04400(13) 0.0353(6) Uani 1 1 d . . .
H32A H 0.3888 0.0225 -0.0264 0.042 Uiso 1 1 calc R . .
H32B H 0.4068 0.0929 -0.0665 0.042 Uiso 1 1 calc R . .
O2 O 0.37262(14) 0.25835(8) 0.32673(8) 0.0306(4) Uani 1 1 d . . .
C33 C 0.4532(2) 0.28859(12) 0.38919(13) 0.0345(6) Uani 1 1 d . . .
H33A H 0.5157 0.3180 0.3708 0.041 Uiso 1 1 calc R . .
H33B H 0.4980 0.2539 0.4218 0.041 Uiso 1 1 calc R . .
C34 C 0.3680(2) 0.32836(12) 0.43185(13) 0.0327(6) Uani 1 1 d . . .
H34A H 0.3535 0.3738 0.4108 0.039 Uiso 1 1 calc R . .
H34B H 0.4022 0.3316 0.4858 0.039 Uiso 1 1 calc R . .
C35 C 0.2497(2) 0.28698(13) 0.41950(14) 0.0377(6) Uani 1 1 d . . .
H35A H 0.2558 0.2481 0.4537 0.045 Uiso 1 1 calc R . .
H35B H 0.1756 0.3139 0.4269 0.045 Uiso 1 1 calc R . .
C36 C 0.2432(2) 0.26535(12) 0.33889(13) 0.0352(6) Uani 1 1 d . . .
H36A H 0.1982 0.2224 0.3303 0.042 Uiso 1 1 calc R . .
H36B H 0.1995 0.2992 0.3046 0.042 Uiso 1 1 calc R . .

loop_
_atom_site_aniso_label
_atom_site_aniso_U_11
_atom_site_aniso_U_22
_atom_site_aniso_U_33
_atom_site_aniso_U_23
_atom_site_aniso_U_13
_atom_site_aniso_U_12
Mn1 0.02268(18) 0.01964(18) 0.02086(18) -0.00059(14) 0.00439(13) 0.00079(14)
Li1 0.038(2) 0.026(2) 0.022(2) -0.0010(16) 0.0038(17) 0.0043(18)
Cl1 0.0258(3) 0.0291(3) 0.0326(3) -0.0003(2) 0.0093(2) 0.0026(2)
N1 0.0173(9) 0.0185(10) 0.0239(10) 0.0002(8) 0.0020(7) 0.0009(7)
N2 0.0198(9) 0.0204(10) 0.0195(9) 0.0010(7) 0.0026(7) 0.0001(8)
C1 0.0217(11) 0.0214(12) 0.0188(11) -0.0047(9) 0.0034(9) -0.0002(9)
C2 0.0281(13) 0.0248(13) 0.0272(13) 0.0025(10) 0.0043(10) 0.0020(10)
C3 0.0284(13) 0.0313(14) 0.0305(13) 0.0019(11) 0.0015(10) 0.0091(11)
C4 0.0186(12) 0.0349(14) 0.0337(14) -0.0042(11) 0.0028(10) 0.0049(10)
C5 0.0215(12) 0.0261(13) 0.0266(13) -0.0043(10) 0.0051(10) -0.0002(10)
C6 0.0197(12) 0.0370(15) 0.0463(16) 0.0006(12) 0.0086(11) -0.0010(11)
C7 0.0262(13) 0.0334(15) 0.0497(16) 0.0066(12) 0.0143(12) -0.0041(11)
C8 0.0279(13) 0.0242(13) 0.0347(14) 0.0045(10) 0.0078(10) 0.0007(10)
C9 0.0234(12) 0.0210(12) 0.0197(11) -0.0028(9) 0.0037(9) -0.0008(9)
C10 0.0213(11) 0.0199(11) 0.0182(11) -0.0041(9) 0.0028(9) -0.0002(9)
Si1 0.0223(3) 0.0177(3) 0.0284(4) 0.0019(3) 0.0035(3) 0.0002(3)
C11 0.0247(12) 0.0202(12) 0.0328(13) -0.0009(10) 0.0056(10) -0.0022(9)
C12 0.0298(14) 0.0306(15) 0.0603(18) 0.0044(13) 0.0025(12) -0.0078(11)
C13 0.0255(13) 0.0354(14) 0.0368(15) -0.0006(11) -0.0003(11) 0.0011(11)
C14 0.0292(13) 0.0256(13) 0.0297(13) 0.0073(10) 0.0036(10) 0.0033(10)
C15 0.0433(15) 0.0327(14) 0.0270(13) 0.0059(11) 0.0008(11) 0.0038(12)
C16 0.0431(15) 0.0396(16) 0.0368(15) 0.0098(12) 0.0134(12) 0.0034(13)
C17 0.0405(15) 0.0199(13) 0.0413(16) -0.0012(11) 0.0006(12) 0.0043(11)
C18 0.096(3) 0.0274(16) 0.067(2) 0.0057(14) 0.0380(19) 0.0117(16)
C19 0.103(3) 0.0287(16) 0.055(2) -0.0061(14) 0.0346(18) 0.0087(16)
Si2 0.0241(3) 0.0217(3) 0.0204(3) 0.0018(3) 0.0031(3) 0.0024(3)
C20 0.0303(13) 0.0214(12) 0.0254(12) 0.0013(10) 0.0054(10) 0.0016(10)
C21 0.0404(15) 0.0262(14) 0.0359(14) -0.0061(11) 0.0028(12) -0.0020(11)
C22 0.0493(16) 0.0258(14) 0.0408(16) -0.0009(12) 0.0042(13) 0.0074(12)
C23 0.0379(14) 0.0264(13) 0.0244(13) 0.0026(10) 0.0065(11) 0.0033(11)
C24 0.0468(16) 0.0427(16) 0.0300(14) -0.0023(12) 0.0142(12) 0.0041(13)
C25 0.0600(18) 0.0450(17) 0.0265(14) 0.0102(12) 0.0089(13) 0.0077(14)
C26 0.0267(13) 0.0277(13) 0.0243(12) 0.0030(10) 0.0006(10) 0.0015(10)
C27 0.0361(14) 0.0326(14) 0.0345(14) -0.0029(11) -0.0060(11) 0.0011(12)
C28 0.0288(14) 0.0417(16) 0.0356(15) 0.0016(12) 0.0007(11) 0.0067(12)
O1 0.0242(8) 0.0288(9) 0.0247(8) -0.0077(7) 0.0028(7) 0.0002(7)
C29 0.0260(13) 0.0359(14) 0.0320(14) -0.0075(11) 0.0001(10) 0.0011(11)
C30 0.0315(14) 0.0481(17) 0.0398(16) -0.0172(13) 0.0004(12) -0.0042(12)
C31 0.0395(15) 0.0520(17) 0.0313(15) -0.0143(13) -0.0012(12) 0.0042(13)
C32 0.0346(14) 0.0392(15) 0.0321(14) -0.0145(12) 0.0051(11) 0.0033(12)
O2 0.0301(9) 0.0360(10) 0.0257(9) -0.0073(7) 0.0042(7) 0.0000(7)
C33 0.0346(14) 0.0411(15) 0.0270(13) -0.0084(11) 0.0017(11) 0.0031(12)
C34 0.0352(14) 0.0335(14) 0.0302(14) -0.0057(11) 0.0071(11) -0.0002(11)
C35 0.0380(15) 0.0386(15) 0.0391(15) -0.0099(12) 0.0142(12) -0.0046(12)
C36 0.0293(14) 0.0359(15) 0.0408(15) -0.0077(12) 0.0059(11) -0.0002(11)

loop_
_atom_type_symbol
_atom_type_description
_atom_type_scat_dispersion_real
_atom_type_scat_dispersion_imag
_atom_type_scat_source
C C 0.0033 0.0016 'International Tables Vol C Tables 4.2.6.8 and 6.1.1.4'
H H 0.0000 0.0000 'International Tables Vol C Tables 4.2.6.8 and 6.1.1.4'
N N 0.0061 0.0033 'International Tables Vol C Tables 4.2.6.8 and 6.1.1.4'
Si Si 0.0817 0.0704 'International Tables Vol C Tables 4.2.6.8 and 6.1.1.4'
Mn Mn 0.3368 0.7283 'International Tables Vol C Tables 4.2.6.8 and 6.1.1.4'
O O 0.0106 0.0060 'International Tables Vol C Tables 4.2.6.8 and 6.1.1.4'
Cl Cl 0.1484 0.1585 'International Tables Vol C Tables 4.2.6.8 and 6.1.1.4'
Li Li -0.0003 0.0001 'International Tables Vol C Tables 4.2.6.8 and 6.1.1.4'

loop_
_geom_angle_atom_site_label_1
_geom_angle_atom_site_label_2
_geom_angle_atom_site_label_3
_geom_angle
_geom_angle_site_symmetry_1
_geom_angle_site_symmetry_3
_geom_angle_publ_flag
N1 Mn1 N2 85.83(7) . . ?
N1 Mn1 O1 111.98(6) . . ?
N2 Mn1 O1 107.14(6) . . ?
N1 Mn1 Cl1 125.40(5) . . ?
N2 Mn1 Cl1 124.35(5) . . ?
O1 Mn1 Cl1 101.38(4) . . ?
O2 Li1 N1 133.5(2) . . ?
O2 Li1 N2 124.0(2) . . ?
N1 Li1 N2 89.87(16) . . ?
C1 N1 Si1 122.20(14) . . ?
C1 N1 Li1 95.21(16) . . ?
Si1 N1 Li1 120.07(14) . . ?
C1 N1 Mn1 104.77(12) . . ?
Si1 N1 Mn1 120.51(9) . . ?
Li1 N1 Mn1 86.21(12) . . ?
C9 N2 Si2 125.30(14) . . ?
C9 N2 Li1 94.26(16) . . ?
Si2 N2 Li1 122.19(14) . . ?
C9 N2 Mn1 104.95(12) . . ?
Si2 N2 Mn1 116.03(9) . . ?
Li1 N2 Mn1 85.80(12) . . ?
C2 C1 N1 120.65(19) . . ?
C2 C1 C10 117.95(19) . . ?
N1 C1 C10 121.39(18) . . ?
C1 C2 C3 123.7(2) . . ?
C1 C2 H2A 118.1 . . ?
C3 C2 H2A 118.1 . . ?
C4 C3 C2 119.6(2) . . ?
C4 C3 H3A 120.2 . . ?
C2 C3 H3A 120.2 . . ?
C3 C4 C5 120.8(2) . . ?
C3 C4 H4A 119.6 . . ?
C5 C4 H4A 119.6 . . ?
C4 C5 C6 117.5(2) . . ?
C4 C5 C10 121.2(2) . . ?
C6 C5 C10 121.3(2) . . ?
C7 C6 C5 120.3(2) . . ?
C7 C6 H6A 119.8 . . ?
C5 C6 H6A 119.8 . . ?
C6 C7 C8 120.0(2) . . ?
C6 C7 H7A 120.0 . . ?
C8 C7 H7A 120.0 . . ?
C7 C8 C9 124.3(2) . . ?
C7 C8 H8A 117.9 . . ?
C9 C8 H8A 117.9 . . ?
C8 C9 N2 120.70(19) . . ?
C8 C9 C10 117.20(19) . . ?
N2 C9 C10 122.09(18) . . ?
C5 C10 C1 116.58(18) . . ?
C5 C10 C9 116.92(19) . . ?
C1 C10 C9 126.40(18) . . ?
N1 Si1 C11 105.44(9) . . ?
N1 Si1 C17 111.38(10) . . ?
C11 Si1 C17 110.29(10) . . ?
N1 Si1 C14 111.40(9) . . ?
C11 Si1 C14 108.93(10) . . ?
C17 Si1 C14 109.32(10) . . ?
C13 C11 C12 108.57(18) . . ?
C13 C11 Si1 113.79(15) . . ?
C12 C11 Si1 113.94(15) . . ?
C13 C11 H11A 106.7 . . ?
C12 C11 H11A 106.7 . . ?
Si1 C11 H11A 106.7 . . ?
C11 C12 H12A 109.5 . . ?
C11 C12 H12B 109.5 . . ?
H12A C12 H12B 109.5 . . ?
C11 C12 H12C 109.5 . . ?
H12A C12 H12C 109.5 . . ?
H12B C12 H12C 109.5 . . ?
C11 C13 H13A 109.5 . . ?
C11 C13 H13B 109.5 . . ?
H13A C13 H13B 109.5 . . ?
C11 C13 H13C 109.5 . . ?
H13A C13 H13C 109.5 . . ?
H13B C13 H13C 109.5 . . ?
C15 C14 C16 109.3(2) . . ?
C15 C14 Si1 111.16(15) . . ?
C16 C14 Si1 116.13(16) . . ?
C15 C14 H14A 106.5 . . ?
C16 C14 H14A 106.5 . . ?
Si1 C14 H14A 106.5 . . ?
C14 C15 H15A 109.5 . . ?
C14 C15 H15B 109.5 . . ?
H15A C15 H15B 109.5 . . ?
C14 C15 H15C 109.5 . . ?
H15A C15 H15C 109.5 . . ?
H15B C15 H15C 109.5 . . ?
C14 C16 H16A 109.5 . . ?
C14 C16 H16B 109.5 . . ?
H16A C16 H16B 109.5 . . ?
C14 C16 H16C 109.5 . . ?
H16A C16 H16C 109.5 . . ?
H16B C16 H16C 109.5 . . ?
C18 C17 C19 113.8(2) . . ?
C18 C17 Si1 117.57(18) . . ?
C19 C17 Si1 114.90(17) . . ?
C18 C17 H17A 102.5 . . ?
C19 C17 H17A 102.5 . . ?
Si1 C17 H17A 102.5 . . ?
C17 C18 H18A 109.5 . . ?
C17 C18 H18B 109.5 . . ?
H18A C18 H18B 109.5 . . ?
C17 C18 H18C 109.5 . . ?
H18A C18 H18C 109.5 . . ?
H18B C18 H18C 109.5 . . ?
C17 C19 H19A 109.5 . . ?
C17 C19 H19B 109.5 . . ?
H19A C19 H19B 109.5 . . ?
C17 C19 H19C 109.5 . . ?
H19A C19 H19C 109.5 . . ?
H19B C19 H19C 109.5 . . ?
N2 Si2 C26 102.47(9) . . ?
N2 Si2 C23 116.08(9) . . ?
C26 Si2 C23 110.58(10) . . ?
N2 Si2 C20 109.33(9) . . ?
C26 Si2 C20 107.92(10) . . ?
C23 Si2 C20 109.99(10) . . ?
C21 C20 C22 107.85(18) . . ?
C21 C20 Si2 114.06(15) . . ?
C22 C20 Si2 117.20(15) . . ?
C21 C20 H20A 105.6 . . ?
C22 C20 H20A 105.6 . . ?
Si2 C20 H20A 105.6 . . ?
C20 C21 H21A 109.5 . . ?
C20 C21 H21B 109.5 . . ?
H21A C21 H21B 109.5 . . ?
C20 C21 H21C 109.5 . . ?
H21A C21 H21C 109.5 . . ?
H21B C21 H21C 109.5 . . ?
C20 C22 H22A 109.5 . . ?
C20 C22 H22B 109.5 . . ?
H22A C22 H22B 109.5 . . ?
C20 C22 H22C 109.5 . . ?
H22A C22 H22C 109.5 . . ?
H22B C22 H22C 109.5 . . ?
C25 C23 C24 109.51(19) . . ?
C25 C23 Si2 113.06(16) . . ?
C24 C23 Si2 114.90(16) . . ?
C25 C23 H23A 106.2 . . ?
C24 C23 H23A 106.2 . . ?
Si2 C23 H23A 106.2 . . ?
C23 C24 H24A 109.5 . . ?
C23 C24 H24B 109.5 . . ?
H24A C24 H24B 109.5 . . ?
C23 C24 H24C 109.5 . . ?
H24A C24 H24C 109.5 . . ?
H24B C24 H24C 109.5 . . ?
C23 C25 H25A 109.5 . . ?
C23 C25 H25B 109.5 . . ?
H25A C25 H25B 109.5 . . ?
C23 C25 H25C 109.5 . . ?
H25A C25 H25C 109.5 . . ?
H25B C25 H25C 109.5 . . ?
C27 C26 C28 108.21(18) . . ?
C27 C26 Si2 113.06(16) . . ?
C28 C26 Si2 118.03(16) . . ?
C27 C26 H26A 105.5 . . ?
C28 C26 H26A 105.5 . . ?
Si2 C26 H26A 105.5 . . ?
C26 C27 H27A 109.5 . . ?
C26 C27 H27B 109.5 . . ?
H27A C27 H27B 109.5 . . ?
C26 C27 H27C 109.5 . . ?
H27A C27 H27C 109.5 . . ?
H27B C27 H27C 109.5 . . ?
C26 C28 H28A 109.5 . . ?
C26 C28 H28B 109.5 . . ?
H28A C28 H28B 109.5 . . ?
C26 C28 H28C 109.5 . . ?
H28A C28 H28C 109.5 . . ?
H28B C28 H28C 109.5 . . ?
C29 O1 C32 109.08(16) . . ?
C29 O1 Mn1 130.61(12) . . ?
C32 O1 Mn1 120.30(12) . . ?
O1 C29 C30 105.24(18) . . ?
O1 C29 H29A 110.7 . . ?
C30 C29 H29A 110.7 . . ?
O1 C29 H29B 110.7 . . ?
C30 C29 H29B 110.7 . . ?
H29A C29 H29B 108.8 . . ?
C29 C30 C31 102.4(2) . . ?
C29 C30 H30A 111.3 . . ?
C31 C30 H30A 111.3 . . ?
C29 C30 H30B 111.3 . . ?
C31 C30 H30B 111.3 . . ?
H30A C30 H30B 109.2 . . ?
C32 C31 C30 102.44(19) . . ?
C32 C31 H31A 111.3 . . ?
C30 C31 H31A 111.3 . . ?
C32 C31 H31B 111.3 . . ?
C30 C31 H31B 111.3 . . ?
H31A C31 H31B 109.2 . . ?
O1 C32 C31 105.51(18) . . ?
O1 C32 H32A 110.6 . . ?
C31 C32 H32A 110.6 . . ?
O1 C32 H32B 110.6 . . ?
C31 C32 H32B 110.6 . . ?
H32A C32 H32B 108.8 . . ?
C33 O2 C36 108.92(16) . . ?
C33 O2 Li1 130.62(18) . . ?
C36 O2 Li1 120.37(17) . . ?
O2 C33 C34 105.90(18) . . ?
O2 C33 H33A 110.6 . . ?
C34 C33 H33A 110.6 . . ?
O2 C33 H33B 110.6 . . ?
C34 C33 H33B 110.6 . . ?
H33A C33 H33B 108.7 . . ?
C33 C34 C35 101.53(19) . . ?
C33 C34 H34A 111.5 . . ?
C35 C34 H34A 111.5 . . ?
C33 C34 H34B 111.5 . . ?
C35 C34 H34B 111.5 . . ?
H34A C34 H34B 109.3 . . ?
C36 C35 C34 102.65(19) . . ?
C36 C35 H35A 111.2 . . ?
C34 C35 H35A 111.2 . . ?
C36 C35 H35B 111.2 . . ?
C34 C35 H35B 111.2 . . ?
H35A C35 H35B 109.2 . . ?
O2 C36 C35 105.23(18) . . ?
O2 C36 H36A 110.7 . . ?
C35 C36 H36A 110.7 . . ?
O2 C36 H36B 110.7 . . ?
C35 C36 H36B 110.7 . . ?
H36A C36 H36B 108.8 . . ?

loop_
_geom_bond_atom_site_label_1
_geom_bond_atom_site_label_2
_geom_bond_distance
_geom_bond_site_symmetry_2
_geom_bond_publ_flag
Mn1 N1 2.1063(17) . ?
Mn1 N2 2.1123(17) . ?
Mn1 O1 2.1649(14) . ?
Mn1 Cl1 2.3237(7) . ?
Li1 O2 1.898(4) . ?
Li1 N1 2.028(4) . ?
Li1 N2 2.039(4) . ?
N1 C1 1.426(3) . ?
N1 Si1 1.7502(18) . ?
N2 C9 1.421(3) . ?
N2 Si2 1.7582(17) . ?
C1 C2 1.384(3) . ?
C1 C10 1.468(3) . ?
C2 C3 1.391(3) . ?
C2 H2A 0.9500 . ?
C3 C4 1.358(3) . ?
C3 H3A 0.9500 . ?
C4 C5 1.406(3) . ?
C4 H4A 0.9500 . ?
C5 C6 1.413(3) . ?
C5 C10 1.445(3) . ?
C6 C7 1.353(3) . ?
C6 H6A 0.9500 . ?
C7 C8 1.389(3) . ?
C7 H7A 0.9500 . ?
C8 C9 1.389(3) . ?
C8 H8A 0.9500 . ?
C9 C10 1.470(3) . ?
Si1 C11 1.898(2) . ?
Si1 C17 1.907(2) . ?
Si1 C14 1.910(2) . ?
C11 C13 1.537(3) . ?
C11 C12 1.540(3) . ?
C11 H11A 1.0000 . ?
C12 H12A 0.9800 . ?
C12 H12B 0.9800 . ?
C12 H12C 0.9800 . ?
C13 H13A 0.9800 . ?
C13 H13B 0.9800 . ?
C13 H13C 0.9800 . ?
C14 C15 1.536(3) . ?
C14 C16 1.537(3) . ?
C14 H14A 1.0000 . ?
C15 H15A 0.9800 . ?
C15 H15B 0.9800 . ?
C15 H15C 0.9800 . ?
C16 H16A 0.9800 . ?
C16 H16B 0.9800 . ?
C16 H16C 0.9800 . ?
C17 C18 1.489(3) . ?
C17 C19 1.507(3) . ?
C17 H17A 1.0000 . ?
C18 H18A 0.9800 . ?
C18 H18B 0.9800 . ?
C18 H18C 0.9800 . ?
C19 H19A 0.9800 . ?
C19 H19B 0.9800 . ?
C19 H19C 0.9800 . ?
Si2 C26 1.890(2) . ?
Si2 C23 1.904(2) . ?
Si2 C20 1.904(2) . ?
C20 C21 1.527(3) . ?
C20 C22 1.539(3) . ?
C20 H20A 1.0000 . ?
C21 H21A 0.9800 . ?
C21 H21B 0.9800 . ?
C21 H21C 0.9800 . ?
C22 H22A 0.9800 . ?
C22 H22B 0.9800 . ?
C22 H22C 0.9800 . ?
C23 C25 1.540(3) . ?
C23 C24 1.541(3) . ?
C23 H23A 1.0000 . ?
C24 H24A 0.9800 . ?
C24 H24B 0.9800 . ?
C24 H24C 0.9800 . ?
C25 H25A 0.9800 . ?
C25 H25B 0.9800 . ?
C25 H25C 0.9800 . ?
C26 C27 1.539(3) . ?
C26 C28 1.545(3) . ?
C26 H26A 1.0000 . ?
C27 H27A 0.9800 . ?
C27 H27B 0.9800 . ?
C27 H27C 0.9800 . ?
C28 H28A 0.9800 . ?
C28 H28B 0.9800 . ?
C28 H28C 0.9800 . ?
O1 C29 1.456(2) . ?
O1 C32 1.457(2) . ?
C29 C30 1.511(3) . ?
C29 H29A 0.9900 . ?
C29 H29B 0.9900 . ?
C30 C31 1.513(3) . ?
C30 H30A 0.9900 . ?
C30 H30B 0.9900 . ?
C31 C32 1.501(3) . ?
C31 H31A 0.9900 . ?
C31 H31B 0.9900 . ?
C32 H32A 0.9900 . ?
C32 H32B 0.9900 . ?
O2 C33 1.450(3) . ?
O2 C36 1.453(3) . ?
C33 C34 1.510(3) . ?
C33 H33A 0.9900 . ?
C33 H33B 0.9900 . ?
C34 C35 1.513(3) . ?
C34 H34A 0.9900 . ?
C34 H34B 0.9900 . ?
C35 C36 1.506(3) . ?
C35 H35A 0.9900 . ?
C35 H35B 0.9900 . ?
C36 H36A 0.9900 . ?
C36 H36B 0.9900 . ?

loop_
_geom_torsion_atom_site_label_1
_geom_torsion_atom_site_label_2
_geom_torsion_atom_site_label_3
_geom_torsion_atom_site_label_4
_geom_torsion
_geom_torsion_site_symmetry_1
_geom_torsion_site_symmetry_2
_geom_torsion_site_symmetry_3
_geom_torsion_site_symmetry_4
_geom_torsion_publ_flag
O2 Li1 N1 C1 -62.4(3) . . . . ?
N2 Li1 N1 C1 77.92(16) . . . . ?
O2 Li1 N1 Si1 69.8(3) . . . . ?
N2 Li1 N1 Si1 -149.93(12) . . . . ?
O2 Li1 N1 Mn1 -166.9(3) . . . . ?
N2 Li1 N1 Mn1 -26.59(12) . . . . ?
N2 Mn1 N1 C1 -68.74(13) . . . . ?
O1 Mn1 N1 C1 38.08(14) . . . . ?
Cl1 Mn1 N1 C1 161.30(10) . . . . ?
N2 Mn1 N1 Si1 148.61(10) . . . . ?
O1 Mn1 N1 Si1 -104.58(10) . . . . ?
Cl1 Mn1 N1 Si1 18.65(12) . . . . ?
N2 Mn1 N1 Li1 25.66(13) . . . . ?
O1 Mn1 N1 Li1 132.48(12) . . . . ?
Cl1 Mn1 N1 Li1 -104.30(12) . . . . ?
O2 Li1 N2 C9 67.9(3) . . . . ?
N1 Li1 N2 C9 -78.19(16) . . . . ?
O2 Li1 N2 Si2 -69.2(3) . . . . ?
N1 Li1 N2 Si2 144.79(12) . . . . ?
O2 Li1 N2 Mn1 172.6(2) . . . . ?
N1 Li1 N2 Mn1 26.52(12) . . . . ?
N1 Mn1 N2 C9 67.76(13) . . . . ?
O1 Mn1 N2 C9 -43.97(13) . . . . ?
Cl1 Mn1 N2 C9 -161.41(10) . . . . ?
N1 Mn1 N2 Si2 -149.49(10) . . . . ?
O1 Mn1 N2 Si2 98.77(9) . . . . ?
Cl1 Mn1 N2 Si2 -18.67(12) . . . . ?
N1 Mn1 N2 Li1 -25.54(12) . . . . ?
O1 Mn1 N2 Li1 -137.27(12) . . . . ?
Cl1 Mn1 N2 Li1 105.29(12) . . . . ?
Si1 N1 C1 C2 8.9(3) . . . . ?
Li1 N1 C1 C2 139.5(2) . . . . ?
Mn1 N1 C1 C2 -133.00(18) . . . . ?
Si1 N1 C1 C10 -171.90(14) . . . . ?
Li1 N1 C1 C10 -41.2(2) . . . . ?
Mn1 N1 C1 C10 46.2(2) . . . . ?
N1 C1 C2 C3 -176.2(2) . . . . ?
C10 C1 C2 C3 4.5(3) . . . . ?
C1 C2 C3 C4 -2.4(4) . . . . ?
C2 C3 C4 C5 -1.7(3) . . . . ?
C3 C4 C5 C6 -174.3(2) . . . . ?
C3 C4 C5 C10 3.6(3) . . . . ?
C4 C5 C6 C7 176.3(2) . . . . ?
C10 C5 C6 C7 -1.5(3) . . . . ?
C5 C6 C7 C8 1.5(4) . . . . ?
C6 C7 C8 C9 0.3(4) . . . . ?
C7 C8 C9 N2 179.1(2) . . . . ?
C7 C8 C9 C10 -2.0(3) . . . . ?
Si2 N2 C9 C8 -3.8(3) . . . . ?
Li1 N2 C9 C8 -138.8(2) . . . . ?
Mn1 N2 C9 C8 134.41(18) . . . . ?
Si2 N2 C9 C10 177.40(15) . . . . ?
Li1 N2 C9 C10 42.4(2) . . . . ?
Mn1 N2 C9 C10 -44.4(2) . . . . ?
C4 C5 C10 C1 -1.3(3) . . . . ?
C6 C5 C10 C1 176.41(19) . . . . ?
C4 C5 C10 C9 -177.99(19) . . . . ?
C6 C5 C10 C9 -0.3(3) . . . . ?
C2 C1 C10 C5 -2.5(3) . . . . ?
N1 C1 C10 C5 178.20(18) . . . . ?
C2 C1 C10 C9 173.8(2) . . . . ?
N1 C1 C10 C9 -5.5(3) . . . . ?
C8 C9 C10 C5 1.9(3) . . . . ?
N2 C9 C10 C5 -179.25(18) . . . . ?
C8 C9 C10 C1 -174.37(19) . . . . ?
N2 C9 C10 C1 4.5(3) . . . . ?
C1 N1 Si1 C11 173.92(15) . . . . ?
Li1 N1 Si1 C11 54.66(17) . . . . ?
Mn1 N1 Si1 C11 -49.97(12) . . . . ?
C1 N1 Si1 C17 54.28(18) . . . . ?
Li1 N1 Si1 C17 -64.98(18) . . . . ?
Mn1 N1 Si1 C17 -169.61(10) . . . . ?
C1 N1 Si1 C14 -68.07(18) . . . . ?
Li1 N1 Si1 C14 172.68(16) . . . . ?
Mn1 N1 Si1 C14 68.05(12) . . . . ?
N1 Si1 C11 C13 -39.42(18) . . . . ?
C17 Si1 C11 C13 80.94(18) . . . . ?
C14 Si1 C11 C13 -159.08(16) . . . . ?
N1 Si1 C11 C12 -164.63(16) . . . . ?
C17 Si1 C11 C12 -44.3(2) . . . . ?
C14 Si1 C11 C12 75.70(19) . . . . ?
N1 Si1 C14 C15 -28.53(19) . . . . ?
C11 Si1 C14 C15 87.36(17) . . . . ?
C17 Si1 C14 C15 -152.06(16) . . . . ?
N1 Si1 C14 C16 -154.37(16) . . . . ?
C11 Si1 C14 C16 -38.47(19) . . . . ?
C17 Si1 C14 C16 82.11(19) . . . . ?
N1 Si1 C17 C18 -159.3(2) . . . . ?
C11 Si1 C17 C18 83.9(2) . . . . ?
C14 Si1 C17 C18 -35.8(2) . . . . ?
N1 Si1 C17 C19 62.5(2) . . . . ?
C11 Si1 C17 C19 -54.2(2) . . . . ?
C14 Si1 C17 C19 -173.97(19) . . . . ?
C9 N2 Si2 C26 -161.32(17) . . . . ?
Li1 N2 Si2 C26 -37.74(18) . . . . ?
Mn1 N2 Si2 C26 64.45(11) . . . . ?
C9 N2 Si2 C23 -40.7(2) . . . . ?
Li1 N2 Si2 C23 82.87(18) . . . . ?
Mn1 N2 Si2 C23 -174.95(10) . . . . ?
C9 N2 Si2 C20 84.38(18) . . . . ?
Li1 N2 Si2 C20 -152.03(17) . . . . ?
Mn1 N2 Si2 C20 -49.85(12) . . . . ?
N2 Si2 C20 C21 -43.62(18) . . . . ?
C26 Si2 C20 C21 -154.35(16) . . . . ?
C23 Si2 C20 C21 84.94(18) . . . . ?
N2 Si2 C20 C22 -170.99(16) . . . . ?
C26 Si2 C20 C22 78.29(19) . . . . ?
C23 Si2 C20 C22 -42.4(2) . . . . ?
N2 Si2 C23 C25 -161.63(16) . . . . ?
C26 Si2 C23 C25 -45.5(2) . . . . ?
C20 Si2 C23 C25 73.61(19) . . . . ?
N2 Si2 C23 C24 -34.9(2) . . . . ?
C26 Si2 C23 C24 81.23(19) . . . . ?
C20 Si2 C23 C24 -159.67(17) . . . . ?
N2 Si2 C26 C27 72.98(17) . . . . ?
C23 Si2 C26 C27 -51.34(19) . . . . ?
C20 Si2 C26 C27 -171.69(15) . . . . ?
N2 Si2 C26 C28 -159.32(16) . . . . ?
C23 Si2 C26 C28 76.35(19) . . . . ?
C20 Si2 C26 C28 -44.00(19) . . . . ?
N1 Mn1 O1 C29 -48.97(19) . . . . ?
N2 Mn1 O1 C29 43.46(18) . . . . ?
Cl1 Mn1 O1 C29 175.10(17) . . . . ?
N1 Mn1 O1 C32 132.59(15) . . . . ?
N2 Mn1 O1 C32 -134.97(16) . . . . ?
Cl1 Mn1 O1 C32 -3.34(16) . . . . ?
C32 O1 C29 C30 12.0(2) . . . . ?
Mn1 O1 C29 C30 -166.61(14) . . . . ?
O1 C29 C30 C31 -31.6(2) . . . . ?
C29 C30 C31 C32 38.9(3) . . . . ?
C29 O1 C32 C31 12.9(3) . . . . ?
Mn1 O1 C32 C31 -168.37(15) . . . . ?
C30 C31 C32 O1 -32.3(3) . . . . ?
N1 Li1 O2 C33 -112.3(3) . . . . ?
N2 Li1 O2 C33 118.1(3) . . . . ?
N1 Li1 O2 C36 63.9(4) . . . . ?
N2 Li1 O2 C36 -65.7(3) . . . . ?
C36 O2 C33 C34 -12.6(2) . . . . ?
Li1 O2 C33 C34 163.9(2) . . . . ?
O2 C33 C34 C35 32.3(2) . . . . ?
C33 C34 C35 C36 -39.3(2) . . . . ?
C33 O2 C36 C35 -12.7(2) . . . . ?
Li1 O2 C36 C35 170.4(2) . . . . ?
C34 C35 C36 O2 32.6(2) . . . . ?
